data_7704578
loop_
_publ_author_name
'Maity, Suvendu'
'Naskar, Kaushik'
'Bhowmik, Tanmay'
'Bera, Amalendu'
'Weyherm\"uller, Thomas'
'Sinha, Chittaranjan'
'Ghosh, Prasanta'

_publ_section_title
;
 Coordination polymers of Ag(i) and Hg(i) ions with 2,2'-azobispyridine:
 synthesis, characterization and enhancement of conductivity in the
 presence of Cu(ii) ions.
;
_journal_issue 25
_journal_name_full 'Dalton transactions (Cambridge, England : 2003)'
_journal_page_first 8438
_journal_page_last 8442
_journal_paper_doi 10.1039/d0dt01470b
_journal_volume 49
_journal_year 2020
_chemical_formula_moiety 'C30 H24 Hg2 N12, 2(F6 P), H2 O'
_chemical_formula_sum 'C30 H26 F12 Hg2 N12 O P2'
_chemical_formula_weight 1261.75
_space_group_crystal_system monoclinic
_space_group_IT_number 14
_space_group_name_Hall '-P 2yn'
_space_group_name_H-M_alt 'P 1 21/n 1'
_atom_sites_solution_hydrogens geom
_atom_sites_solution_primary direct
_atom_sites_solution_secondary difmap
_audit_block_code WGT-PG-500-15
_audit_creation_method SHELXL-2018/3
_audit_update_record
;
2020-03-31 deposited with the CCDC.	2020-06-03 downloaded from the CCDC.
;
_cell_angle_alpha 90
_cell_angle_beta 108.946(6)
_cell_angle_gamma 90
_cell_formula_units_Z 4
_cell_length_a 15.7408(9)
_cell_length_b 16.2559(9)
_cell_length_c 15.888(2)
_cell_measurement_reflns_used 92592
_cell_measurement_temperature 100(2)
_cell_measurement_theta_max 33.0978
_cell_measurement_theta_min 2.6123
_cell_volume 3845.2(6)
_computing_cell_refinement 'DENZO (Bruker AXS, 2006)'
_computing_data_collection 'DATCOL (Bruker AXS, 2006)'
_computing_data_reduction 'DENZO (Bruker AXS, 2006)'
_computing_structure_refinement 'SHELXL-2018/3 (Sheldrick, 2018)'
_computing_structure_solution 'SHELXS-97 (Sheldrick, 1990)'
_diffrn_ambient_temperature 100(2)
_diffrn_detector_area_resol_mean 18.02
_diffrn_measured_fraction_theta_full 0.998
_diffrn_measured_fraction_theta_max 0.998
_diffrn_measurement_device_type 'Bruker AXS Enraf-Nonius KappaCCD'
_diffrn_measurement_method 'CCD \f- and \w-scans'
_diffrn_radiation_monochromator graphite
_diffrn_radiation_source '0.2 x 2mm^2^ focus rotating anode'
_diffrn_radiation_type MoK\a
_diffrn_radiation_wavelength 0.71073
_diffrn_reflns_av_R_equivalents 0.0358
_diffrn_reflns_av_unetI/netI 0.0228
_diffrn_reflns_Laue_measured_fraction_full 0.998
_diffrn_reflns_Laue_measured_fraction_max 0.998
_diffrn_reflns_limit_h_max 24
_diffrn_reflns_limit_h_min -24
_diffrn_reflns_limit_k_max 24
_diffrn_reflns_limit_k_min -24
_diffrn_reflns_limit_l_max 24
_diffrn_reflns_limit_l_min -24
_diffrn_reflns_number 86047
_diffrn_reflns_point_group_measured_fraction_full 0.998
_diffrn_reflns_point_group_measured_fraction_max 0.998
_diffrn_reflns_theta_full 25.242
_diffrn_reflns_theta_max 33.070
_diffrn_reflns_theta_min 2.849
_exptl_absorpt_coefficient_mu 8.163
_exptl_absorpt_correction_T_max 0.55306
_exptl_absorpt_correction_T_min 0.32533
_exptl_absorpt_correction_type gaussian
_exptl_absorpt_process_details 'SADABS (Bruker AXS, 2008)'
_exptl_crystal_colour red
_exptl_crystal_density_diffrn 2.180
_exptl_crystal_description prism
_exptl_crystal_F_000 2384
_exptl_crystal_size_max 0.2
_exptl_crystal_size_mid 0.2
_exptl_crystal_size_min 0.11
_refine_diff_density_max 1.828
_refine_diff_density_min -2.231
_refine_diff_density_rms 0.125
_refine_ls_extinction_method none
_refine_ls_goodness_of_fit_ref 1.104
_refine_ls_hydrogen_treatment constr
_refine_ls_matrix_type full
_refine_ls_number_parameters 532
_refine_ls_number_reflns 14552
_refine_ls_number_restraints 0
_refine_ls_restrained_S_all 1.104
_refine_ls_R_factor_all 0.0311
_refine_ls_R_factor_gt 0.0245
_refine_ls_shift/su_max 0.003
_refine_ls_shift/su_mean 0.000
_refine_ls_structure_factor_coef Fsqd
_refine_ls_weighting_details 'w=1/[\s^2^(Fo^2^)+(0.0241P)^2^+5.0164P] where P=(Fo^2^+2Fc^2^)/3'
_refine_ls_weighting_scheme calc
_refine_ls_wR_factor_gt 0.0558
_refine_ls_wR_factor_ref 0.0588
_reflns_Friedel_coverage 0.000
_reflns_number_gt 12894
_reflns_number_total 14552
_reflns_threshold_expression 'I > 2\s(I)'
_cod_data_source_file d0dt01470b2.cif
_cod_data_source_block 7347new
_cod_depositor_comments 'Adding full bibliography for 7704577--7704578.cif.'
_cod_original_sg_symbol_H-M 'P 21/n'
_cod_database_code 7704578
_shelx_shelxl_version_number 2018/3
_shelx_space_group_comment
;
The symmetry employed for this shelxl refinement is uniquely defined
by the following loop, which should always be used as a source of
symmetry information in preference to the above space-group names.
They are only intended as comments.
;

loop_
_space_group_symop_operation_xyz
'x, y, z'
'-x+1/2, y+1/2, -z+1/2'
'-x, -y, -z'
'x-1/2, -y-1/2, z-1/2'

loop_
_atom_site_label
_atom_site_type_symbol
_atom_site_fract_x
_atom_site_fract_y
_atom_site_fract_z
_atom_site_U_iso_or_equiv
_atom_site_adp_type
_atom_site_occupancy
_atom_site_site_symmetry_order
_atom_site_calc_flag
_atom_site_refinement_flags_posn
_atom_site_refinement_flags_adp
_atom_site_refinement_flags_occupancy
_atom_site_disorder_assembly
_atom_site_disorder_group
Hg1 Hg 0.23213(2) 0.44372(2) 0.55662(2) 0.01992(2) Uani 1 1 d . . . . .
Hg2 Hg 0.25609(2) 0.48762(2) 0.41313(2) 0.01934(2) Uani 1 1 d . . . . .
N1 N 0.11962(14) 0.54377(14) 0.29009(16) 0.0251(4) Uani 1 1 d . . . . .
C2 C 0.05541(17) 0.59122(17) 0.3022(2) 0.0305(6) Uani 1 1 d . . . . .
H2 H 0.065313 0.615852 0.358808 0.037 Uiso 1 1 calc R U . . .
C3 C -0.02563(19) 0.60603(19) 0.2350(3) 0.0380(7) Uani 1 1 d . . . . .
H3 H -0.070359 0.639527 0.245963 0.046 Uiso 1 1 calc R U . . .
C4 C -0.0400(2) 0.5714(2) 0.1523(3) 0.0451(9) Uani 1 1 d . . . . .
H4 H -0.093795 0.582443 0.104893 0.054 Uiso 1 1 calc R U . . .
C5 C 0.0260(2) 0.5197(2) 0.1393(2) 0.0372(7) Uani 1 1 d . . . . .
H5 H 0.017782 0.493817 0.083650 0.045 Uiso 1 1 calc R U . . .
C6 C 0.10385(17) 0.50794(18) 0.21113(19) 0.0273(5) Uani 1 1 d . . . . .
N7 N 0.16909(15) 0.45334(16) 0.19664(15) 0.0268(4) Uani 1 1 d . . . . .
N8 N 0.23486(14) 0.44081(13) 0.26542(14) 0.0215(4) Uani 1 1 d . . . . .
C9 C 0.30536(16) 0.38952(16) 0.25663(17) 0.0229(4) Uani 1 1 d . . . . .
C10 C 0.30359(18) 0.34980(19) 0.17863(19) 0.0292(5) Uani 1 1 d . . . . .
H10 H 0.252788 0.353035 0.126258 0.035 Uiso 1 1 calc R U . . .
C11 C 0.3789(2) 0.30547(19) 0.1807(2) 0.0323(6) Uani 1 1 d . . . . .
H11 H 0.380915 0.276597 0.129414 0.039 Uiso 1 1 calc R U . . .
C12 C 0.45175(19) 0.30344(18) 0.2584(2) 0.0297(5) Uani 1 1 d . . . . .
H12 H 0.505095 0.274949 0.260535 0.036 Uiso 1 1 calc R U . . .
C13 C 0.44541(18) 0.34364(17) 0.33289(19) 0.0265(5) Uani 1 1 d . . . . .
H13 H 0.494803 0.340396 0.386492 0.032 Uiso 1 1 calc R U . . .
N14 N 0.37334(15) 0.38677(14) 0.33319(15) 0.0242(4) Uani 1 1 d . . . . .
N21 N 0.36762(14) 0.43047(13) 0.69397(15) 0.0218(4) Uani 1 1 d . . . . .
C22 C 0.43965(17) 0.47955(17) 0.71807(18) 0.0253(5) Uani 1 1 d . . . . .
H22 H 0.436962 0.530566 0.688159 0.030 Uiso 1 1 calc R U . . .
C23 C 0.51863(17) 0.45856(18) 0.78558(19) 0.0276(5) Uani 1 1 d . . . . .
H23 H 0.568757 0.494712 0.801111 0.033 Uiso 1 1 calc R U . . .
C24 C 0.52306(18) 0.38438(19) 0.82965(19) 0.0310(6) Uani 1 1 d . . . . .
H24 H 0.575906 0.369103 0.876289 0.037 Uiso 1 1 calc R U . . .
C25 C 0.44872(17) 0.33274(17) 0.80436(18) 0.0271(5) Uani 1 1 d . . . . .
H25 H 0.449431 0.281386 0.833112 0.033 Uiso 1 1 calc R U . . .
C26 C 0.37326(16) 0.35841(16) 0.73575(16) 0.0211(4) Uani 1 1 d . . . . .
N27 N 0.29937(14) 0.30202(14) 0.71073(14) 0.0221(4) Uani 1 1 d . . . . .
N28 N 0.23401(13) 0.32628(13) 0.64716(13) 0.0191(4) Uani 1 1 d . . . . .
C29 C 0.15849(16) 0.27219(15) 0.61911(16) 0.0200(4) Uani 1 1 d . . . . .
C30 C 0.15708(17) 0.19479(17) 0.65570(19) 0.0259(5) Uani 1 1 d . . . . .
H30 H 0.205646 0.175744 0.704854 0.031 Uiso 1 1 calc R U . . .
C31 C 0.08170(19) 0.14645(18) 0.6174(2) 0.0315(6) Uani 1 1 d . . . . .
H31 H 0.078653 0.092040 0.638047 0.038 Uiso 1 1 calc R U . . .
C32 C 0.01090(18) 0.17878(19) 0.5485(2) 0.0301(5) Uani 1 1 d . . . . .
H32 H -0.041344 0.146850 0.521202 0.036 Uiso 1 1 calc R U . . .
C33 C 0.01764(18) 0.25863(18) 0.52019(19) 0.0284(5) Uani 1 1 d . . . . .
H33 H -0.032339 0.281317 0.475076 0.034 Uiso 1 1 calc R U . . .
N34 N 0.09102(14) 0.30509(14) 0.55329(15) 0.0238(4) Uani 1 1 d . . . . .
N41 N 0.35281(12) 0.58825(13) 0.38554(13) 0.0179(3) Uani 1 1 d . . . . .
C42 C 0.32613(15) 0.65314(15) 0.33137(16) 0.0211(4) Uani 1 1 d . . . . .
H42 H 0.265012 0.656429 0.294867 0.025 Uiso 1 1 calc R U . . .
C43 C 0.38441(16) 0.71587(16) 0.32650(17) 0.0234(5) Uani 1 1 d . . . . .
H43 H 0.363550 0.761152 0.287432 0.028 Uiso 1 1 calc R U . . .
C44 C 0.47374(16) 0.71098(16) 0.37990(18) 0.0239(5) Uani 1 1 d . . . . .
H44 H 0.514375 0.754047 0.379426 0.029 Uiso 1 1 calc R U . . .
C45 C 0.50322(15) 0.64265(15) 0.43399(16) 0.0203(4) Uani 1 1 d . . . . .
H45 H 0.564340 0.637077 0.469870 0.024 Uiso 1 1 calc R U . . .
C46 C 0.44028(14) 0.58281(15) 0.43381(15) 0.0173(4) Uani 1 1 d . . . . .
N47 N 0.45946(12) 0.51099(12) 0.48902(14) 0.0180(3) Uani 1 1 d . . . . .
N51 N 0.15596(14) 0.50969(13) 0.64931(15) 0.0216(4) Uani 1 1 d . . . . .
C52 C 0.19128(18) 0.53220(18) 0.73485(18) 0.0267(5) Uani 1 1 d . . . . .
H52 H 0.250417 0.514707 0.767429 0.032 Uiso 1 1 calc R U . . .
C53 C 0.14482(19) 0.57997(18) 0.77752(19) 0.0294(5) Uani 1 1 d . . . . .
H53 H 0.171722 0.594937 0.838182 0.035 Uiso 1 1 calc R U . . .
C54 C 0.05843(18) 0.60559(16) 0.73029(18) 0.0261(5) Uani 1 1 d . . . . .
H54 H 0.026062 0.639675 0.757810 0.031 Uiso 1 1 calc R U . . .
C55 C 0.01960(17) 0.58097(15) 0.64235(18) 0.0225(4) Uani 1 1 d . . . . .
H55 H -0.039800 0.596801 0.608608 0.027 Uiso 1 1 calc R U . . .
C56 C 0.07129(16) 0.53217(15) 0.60571(16) 0.0194(4) Uani 1 1 d . . . . .
N57 N 0.04167(13) 0.50252(12) 0.51621(14) 0.0198(4) Uani 1 1 d . . . . .
P100 P 0.29148(5) 0.16203(6) 0.45235(5) 0.03457(17) Uani 1 1 d . . . . .
F101 F 0.32536(16) 0.2260(2) 0.5327(2) 0.0820(10) Uani 1 1 d . . . . .
F102 F 0.35977(19) 0.1988(2) 0.4080(2) 0.0800(9) Uani 1 1 d . . . . .
F103 F 0.21604(16) 0.22533(15) 0.39846(18) 0.0577(6) Uani 1 1 d . . . . .
F104 F 0.22244(13) 0.12484(18) 0.49774(14) 0.0544(6) Uani 1 1 d . . . . .
F105 F 0.36536(15) 0.0978(2) 0.50599(17) 0.0662(8) Uani 1 1 d . . . . .
F106 F 0.25479(17) 0.09816(16) 0.37317(14) 0.0561(6) Uani 1 1 d . . . . .
P200 P 0.26766(4) 0.71780(4) 0.57080(4) 0.02204(12) Uani 1 1 d . . . . .
F201 F 0.32036(14) 0.63516(12) 0.61090(16) 0.0500(6) Uani 1 1 d . . . . .
F202 F 0.34208(15) 0.74064(17) 0.52715(16) 0.0552(6) Uani 1 1 d . . . . .
F203 F 0.32301(12) 0.76648(12) 0.65935(12) 0.0377(4) Uani 1 1 d . . . . .
F204 F 0.19245(12) 0.69576(14) 0.61449(13) 0.0412(4) Uani 1 1 d . . . . .
F205 F 0.21137(12) 0.66985(11) 0.48194(12) 0.0361(4) Uani 1 1 d . . . . .
F206 F 0.21380(14) 0.80042(12) 0.53109(14) 0.0435(5) Uani 1 1 d . . . . .
O300 O 0.1700(4) 0.9671(3) 0.5707(4) 0.1207(18) Uani 1 1 d . . . . .

loop_
_atom_site_aniso_label
_atom_site_aniso_U_11
_atom_site_aniso_U_22
_atom_site_aniso_U_33
_atom_site_aniso_U_23
_atom_site_aniso_U_13
_atom_site_aniso_U_12
Hg1 0.01547(4) 0.02814(4) 0.01609(4) 0.00248(3) 0.00502(3) 0.00068(3)
Hg2 0.01420(4) 0.02688(4) 0.01704(4) 0.00341(3) 0.00520(3) 0.00111(3)
N1 0.0173(9) 0.0258(10) 0.0300(11) 0.0056(9) 0.0047(8) 0.0006(7)
C2 0.0198(11) 0.0253(12) 0.0438(16) 0.0059(11) 0.0067(11) 0.0028(9)
C3 0.0208(12) 0.0304(14) 0.057(2) 0.0132(14) 0.0052(13) 0.0046(10)
C4 0.0202(12) 0.053(2) 0.050(2) 0.0269(17) -0.0047(13) 0.0010(12)
C5 0.0251(13) 0.0524(19) 0.0263(14) 0.0134(13) -0.0022(11) -0.0035(12)
C6 0.0186(10) 0.0370(14) 0.0234(12) 0.0101(10) 0.0029(9) -0.0029(9)
N7 0.0196(9) 0.0398(12) 0.0191(10) 0.0024(9) 0.0036(8) -0.0049(8)
N8 0.0172(8) 0.0294(10) 0.0180(9) 0.0005(8) 0.0059(7) -0.0021(7)
C9 0.0202(10) 0.0282(12) 0.0223(11) -0.0032(9) 0.0096(9) -0.0041(9)
C10 0.0241(11) 0.0406(14) 0.0237(12) -0.0092(11) 0.0088(10) -0.0077(10)
C11 0.0326(13) 0.0381(15) 0.0297(14) -0.0145(12) 0.0149(11) -0.0047(11)
C12 0.0288(12) 0.0306(13) 0.0320(14) -0.0098(11) 0.0129(11) -0.0006(10)
C13 0.0246(11) 0.0290(12) 0.0254(12) -0.0042(10) 0.0073(10) 0.0009(9)
N14 0.0236(9) 0.0295(11) 0.0196(10) -0.0022(8) 0.0070(8) 0.0011(8)
N21 0.0170(8) 0.0264(10) 0.0200(10) 0.0005(8) 0.0032(7) 0.0004(7)
C22 0.0207(11) 0.0283(12) 0.0243(12) 0.0002(10) 0.0037(9) -0.0025(9)
C23 0.0167(10) 0.0358(13) 0.0263(13) -0.0046(11) 0.0013(9) -0.0021(9)
C24 0.0209(11) 0.0394(15) 0.0260(13) -0.0005(11) -0.0018(10) 0.0028(10)
C25 0.0238(11) 0.0297(12) 0.0229(12) 0.0047(10) 0.0008(9) 0.0035(9)
C26 0.0185(9) 0.0269(11) 0.0171(10) 0.0009(8) 0.0047(8) 0.0007(8)
N27 0.0192(9) 0.0280(10) 0.0187(9) 0.0023(8) 0.0055(7) -0.0003(7)
N28 0.0187(8) 0.0238(9) 0.0158(9) 0.0006(7) 0.0067(7) -0.0001(7)
C29 0.0191(9) 0.0246(11) 0.0180(10) -0.0010(8) 0.0086(8) -0.0008(8)
C30 0.0219(11) 0.0278(12) 0.0291(13) 0.0067(10) 0.0099(10) 0.0004(9)
C31 0.0284(12) 0.0307(13) 0.0379(15) 0.0062(11) 0.0141(11) -0.0062(10)
C32 0.0230(11) 0.0384(14) 0.0295(13) -0.0006(11) 0.0093(10) -0.0088(10)
C33 0.0223(11) 0.0366(14) 0.0232(12) 0.0008(10) 0.0032(9) -0.0031(10)
N34 0.0216(9) 0.0281(10) 0.0203(10) 0.0018(8) 0.0046(8) -0.0006(8)
N41 0.0127(7) 0.0250(9) 0.0154(8) 0.0012(7) 0.0037(6) 0.0005(7)
C42 0.0164(9) 0.0267(11) 0.0185(10) 0.0030(9) 0.0035(8) 0.0017(8)
C43 0.0207(10) 0.0265(11) 0.0223(11) 0.0059(9) 0.0061(9) 0.0010(9)
C44 0.0204(10) 0.0273(11) 0.0249(12) 0.0030(9) 0.0084(9) -0.0029(9)
C45 0.0147(9) 0.0257(11) 0.0195(10) 0.0001(8) 0.0043(8) -0.0022(8)
C46 0.0139(8) 0.0231(10) 0.0146(9) 0.0001(8) 0.0040(7) 0.0004(7)
N47 0.0141(8) 0.0223(9) 0.0166(9) 0.0012(7) 0.0035(7) 0.0004(7)
N51 0.0193(9) 0.0253(9) 0.0218(10) -0.0038(8) 0.0088(8) -0.0009(7)
C52 0.0226(11) 0.0355(13) 0.0216(12) -0.0043(10) 0.0066(9) -0.0038(10)
C53 0.0312(13) 0.0343(13) 0.0253(13) -0.0082(11) 0.0128(11) -0.0068(11)
C54 0.0303(12) 0.0263(11) 0.0276(13) -0.0079(10) 0.0174(10) -0.0045(9)
C55 0.0220(10) 0.0224(10) 0.0271(12) -0.0051(9) 0.0132(9) -0.0008(8)
C56 0.0188(9) 0.0206(10) 0.0202(10) -0.0034(8) 0.0082(8) -0.0017(8)
N57 0.0183(9) 0.0215(9) 0.0206(10) -0.0027(7) 0.0079(8) 0.0002(7)
P100 0.0240(3) 0.0559(5) 0.0250(3) -0.0009(3) 0.0096(3) -0.0002(3)
F101 0.0346(12) 0.126(3) 0.0775(19) -0.0591(19) 0.0071(12) -0.0213(14)
F102 0.0646(17) 0.101(2) 0.095(2) 0.0289(19) 0.0534(16) -0.0035(16)
F103 0.0467(12) 0.0505(13) 0.0651(16) -0.0020(12) 0.0034(11) 0.0079(10)
F104 0.0294(9) 0.1014(19) 0.0357(11) 0.0014(12) 0.0153(8) -0.0066(11)
F105 0.0355(11) 0.110(2) 0.0508(14) 0.0280(15) 0.0113(10) 0.0261(13)
F106 0.0700(15) 0.0640(15) 0.0314(11) -0.0088(10) 0.0125(10) 0.0144(12)
P200 0.0178(3) 0.0253(3) 0.0199(3) 0.0005(2) 0.0017(2) -0.0013(2)
F201 0.0390(10) 0.0362(10) 0.0550(13) 0.0031(9) -0.0120(9) 0.0120(8)
F202 0.0441(11) 0.0802(16) 0.0521(13) -0.0067(12) 0.0304(10) -0.0168(11)
F203 0.0332(9) 0.0432(10) 0.0289(9) -0.0070(8) -0.0006(7) -0.0164(8)
F204 0.0304(9) 0.0590(12) 0.0353(10) -0.0055(9) 0.0120(8) -0.0161(8)
F205 0.0367(9) 0.0373(9) 0.0257(8) -0.0097(7) -0.0019(7) 0.0045(7)
F206 0.0519(11) 0.0291(9) 0.0391(10) 0.0004(8) 0.0004(9) 0.0098(8)
O300 0.125(4) 0.096(3) 0.136(5) -0.029(3) 0.035(4) -0.015(3)

loop_
_atom_type_symbol
_atom_type_description
_atom_type_scat_dispersion_real
_atom_type_scat_dispersion_imag
_atom_type_scat_source
C C 0.0033 0.0016 'International Tables Vol C Tables 4.2.6.8 and 6.1.1.4'
H H 0.0000 0.0000 'International Tables Vol C Tables 4.2.6.8 and 6.1.1.4'
N N 0.0061 0.0033 'International Tables Vol C Tables 4.2.6.8 and 6.1.1.4'
F F 0.0171 0.0103 'International Tables Vol C Tables 4.2.6.8 and 6.1.1.4'
P P 0.1023 0.0942 'International Tables Vol C Tables 4.2.6.8 and 6.1.1.4'
Hg Hg -2.3894 9.2266 'International Tables Vol C Tables 4.2.6.8 and 6.1.1.4'
O O 0.0106 0.0060 'International Tables Vol C Tables 4.2.6.8 and 6.1.1.4'

loop_
_exptl_crystal_face_index_h
_exptl_crystal_face_index_k
_exptl_crystal_face_index_l
_exptl_crystal_face_perp_dist
0.00 1.00 0.00 0.0550
0.00 -1.00 0.00 0.0550
-3.00 0.00 2.00 0.0900
2.00 0.00 -1.00 0.1100
0.00 0.00 1.00 0.1000
0.00 0.00 -1.00 0.1000
-1.00 0.00 2.00 0.0750
0.00 1.00 1.00 0.0800
0.00 -1.00 1.00 0.0800
0.00 -1.00 -1.00 0.0800
0.00 1.00 -1.00 0.0800

loop_
_geom_angle_atom_site_label_1
_geom_angle_atom_site_label_2
_geom_angle_atom_site_label_3
_geom_angle
_geom_angle_site_symmetry_1
_geom_angle_site_symmetry_3
_geom_angle_publ_flag
N28 Hg1 N51 84.24(7) . . ?
N28 Hg1 N21 64.37(7) . . ?
N51 Hg1 N21 87.61(7) . . ?
N28 Hg1 Hg2 142.43(5) . . ?
N51 Hg1 Hg2 131.96(5) . . ?
N21 Hg1 Hg2 118.22(5) . . ?
N41 Hg2 N8 86.07(7) . . ?
N41 Hg2 Hg1 130.81(5) . . ?
N8 Hg2 Hg1 141.44(5) . . ?
N41 Hg2 N1 92.46(7) . . ?
N8 Hg2 N1 63.08(8) . . ?
Hg1 Hg2 N1 117.08(5) . . ?
C6 N1 C2 118.1(2) . . ?
C6 N1 Hg2 114.67(17) . . ?
C2 N1 Hg2 125.7(2) . . ?
N1 C2 C3 122.5(3) . . ?
C4 C3 C2 119.1(3) . . ?
C3 C4 C5 119.0(3) . . ?
C6 C5 C4 117.4(3) . . ?
N1 C6 C5 123.9(3) . . ?
N1 C6 N7 119.9(2) . . ?
C5 C6 N7 116.2(3) . . ?
N8 N7 C6 113.1(2) . . ?
N7 N8 C9 117.2(2) . . ?
N7 N8 Hg2 128.16(18) . . ?
C9 N8 Hg2 114.62(16) . . ?
N14 C9 C10 125.1(2) . . ?
N14 C9 N8 110.4(2) . . ?
C10 C9 N8 124.5(2) . . ?
C11 C10 C9 116.9(3) . . ?
C10 C11 C12 119.3(3) . . ?
C13 C12 C11 118.8(3) . . ?
N14 C13 C12 123.3(3) . . ?
C9 N14 C13 116.4(2) . . ?
C26 N21 C22 117.9(2) . . ?
C26 N21 Hg1 114.02(16) . . ?
C22 N21 Hg1 126.76(18) . . ?
N21 C22 C23 122.4(3) . . ?
C24 C23 C22 119.2(2) . . ?
C23 C24 C25 118.7(2) . . ?
C24 C25 C26 118.1(3) . . ?
N21 C26 C25 123.7(2) . . ?
N21 C26 N27 120.4(2) . . ?
C25 C26 N27 115.8(2) . . ?
N28 N27 C26 113.8(2) . . ?
N27 N28 C29 116.2(2) . . ?
N27 N28 Hg1 125.90(16) . . ?
C29 N28 Hg1 117.29(15) . . ?
N34 C29 C30 125.0(2) . . ?
N34 C29 N28 111.5(2) . . ?
C30 C29 N28 123.5(2) . . ?
C31 C30 C29 117.2(2) . . ?
C32 C31 C30 119.0(3) . . ?
C31 C32 C33 118.9(3) . . ?
N34 C33 C32 123.2(3) . . ?
C29 N34 C33 116.6(2) . . ?
C42 N41 C46 117.9(2) . . ?
C42 N41 Hg2 125.17(15) . . ?
C46 N41 Hg2 116.72(15) . . ?
N41 C42 C43 122.6(2) . . ?
C44 C43 C42 118.6(2) . . ?
C43 C44 C45 119.5(2) . . ?
C46 C45 C44 117.7(2) . . ?
N41 C46 C45 123.6(2) . . ?
N41 C46 N47 112.10(19) . . ?
C45 C46 N47 124.2(2) . . ?
N47 N47 C46 113.2(2) 3_666 . ?
C56 N51 C52 117.7(2) . . ?
C56 N51 Hg1 114.29(16) . . ?
C52 N51 Hg1 127.65(17) . . ?
N51 C52 C53 122.5(3) . . ?
C52 C53 C54 119.0(3) . . ?
C53 C54 C55 119.4(2) . . ?
C54 C55 C56 117.3(2) . . ?
N51 C56 C55 123.9(2) . . ?
N51 C56 N57 111.8(2) . . ?
C55 C56 N57 124.2(2) . . ?
N57 N57 C56 113.1(2) 3_566 . ?
F102 P100 F106 91.10(17) . . ?
F102 P100 F105 90.14(15) . . ?
F106 P100 F105 90.57(15) . . ?
F102 P100 F103 90.69(16) . . ?
F106 P100 F103 88.89(13) . . ?
F105 P100 F103 179.01(16) . . ?
F102 P100 F101 90.63(18) . . ?
F106 P100 F101 178.12(15) . . ?
F105 P100 F101 90.17(17) . . ?
F103 P100 F101 90.36(16) . . ?
F102 P100 F104 179.78(19) . . ?
F106 P100 F104 89.11(14) . . ?
F105 P100 F104 89.77(14) . . ?
F103 P100 F104 89.40(14) . . ?
F101 P100 F104 89.16(15) . . ?
F202 P200 F204 179.43(14) . . ?
F202 P200 F201 90.55(14) . . ?
F204 P200 F201 90.01(13) . . ?
F202 P200 F203 90.00(12) . . ?
F204 P200 F203 89.87(10) . . ?
F201 P200 F203 90.07(11) . . ?
F202 P200 F206 90.18(13) . . ?
F204 P200 F206 89.26(12) . . ?
F201 P200 F206 179.27(14) . . ?
F203 P200 F206 89.95(11) . . ?
F202 P200 F205 90.24(12) . . ?
F204 P200 F205 89.88(11) . . ?
F201 P200 F205 90.53(11) . . ?
F203 P200 F205 179.35(11) . . ?
F206 P200 F205 89.44(10) . . ?

loop_
_geom_bond_atom_site_label_1
_geom_bond_atom_site_label_2
_geom_bond_distance
_geom_bond_site_symmetry_2
_geom_bond_publ_flag
Hg1 N28 2.385(2) . ?
Hg1 N51 2.430(2) . ?
Hg1 N21 2.517(2) . ?
Hg1 Hg2 2.5313(3) . ?
Hg2 N41 2.3705(19) . ?
Hg2 N8 2.385(2) . ?
Hg2 N1 2.558(2) . ?
N1 C6 1.331(4) . ?
N1 C2 1.334(3) . ?
C2 C3 1.393(4) . ?
C3 C4 1.378(6) . ?
C4 C5 1.403(5) . ?
C5 C6 1.390(4) . ?
C6 N7 1.431(4) . ?
N7 N8 1.254(3) . ?
N8 C9 1.431(3) . ?
C9 N14 1.335(3) . ?
C9 C10 1.390(4) . ?
C10 C11 1.379(4) . ?
C11 C12 1.386(4) . ?
C12 C13 1.383(4) . ?
C13 N14 1.335(3) . ?
N21 C26 1.335(3) . ?
N21 C22 1.337(3) . ?
C22 C23 1.395(4) . ?
C23 C24 1.385(4) . ?
C24 C25 1.389(4) . ?
C25 C26 1.390(3) . ?
C26 N27 1.432(3) . ?
N27 N28 1.249(3) . ?
N28 C29 1.429(3) . ?
C29 N34 1.337(3) . ?
C29 C30 1.389(4) . ?
C30 C31 1.388(4) . ?
C31 C32 1.387(4) . ?
C32 C33 1.389(4) . ?
C33 N34 1.337(3) . ?
N41 C42 1.340(3) . ?
N41 C46 1.344(3) . ?
C42 C43 1.391(3) . ?
C43 C44 1.389(3) . ?
C44 C45 1.389(3) . ?
C45 C46 1.388(3) . ?
C46 N47 1.432(3) . ?
N47 N47 1.261(4) 3_666 ?
N51 C56 1.338(3) . ?
N51 C52 1.341(3) . ?
C52 C53 1.385(4) . ?
C53 C54 1.387(4) . ?
C54 C55 1.390(4) . ?
C55 C56 1.392(3) . ?
C56 N57 1.429(3) . ?
N57 N57 1.247(4) 3_566 ?
P100 F102 1.582(2) . ?
P100 F106 1.588(2) . ?
P100 F105 1.589(2) . ?
P100 F103 1.594(2) . ?
P100 F101 1.598(3) . ?
P100 F104 1.605(2) . ?
P200 F202 1.587(2) . ?
P200 F204 1.5955(19) . ?
P200 F201 1.599(2) . ?
P200 F203 1.6027(18) . ?
P200 F206 1.6040(19) . ?
P200 F205 1.6043(18) . ?
